data_7020112
loop_
_publ_author_name
'Warren, Mark R.'
'Brayshaw, Simon K.'
'Hatcher, Lauren E.'
'Johnson, Andrew L.'
'Schiffers, Stefanie'
'Warren, Anna J.'
'Teat, Simon J.'
'Warren, John E.'
'Woodall, Christopher H.'
'Raithby, Paul R.'

_publ_section_title
;
 Photoactivated linkage isomerism in single crystals of nickel, palladium
 and platinum di-nitro complexes - a photocrystallographic investigation.
;
_journal_issue 42
_journal_name_full 'Dalton transactions (Cambridge, England : 2003)'
_journal_page_first 13173
_journal_page_last 13179
_journal_paper_doi 10.1039/c2dt30314k
_journal_volume 41
_journal_year 2012
_chemical_formula_moiety 'C36 H30 As2 N2 O4 Pd'
_chemical_formula_sum 'C36 H30 As2 N2 O4 Pd'
_chemical_formula_weight 810.86
_chemical_name_common
;
bis-(Triphenylarsine)dinitro-palladium(II)
;
_chemical_name_systematic
;
?
;
_space_group_IT_number 2
_symmetry_cell_setting triclinic
_symmetry_space_group_name_Hall '-P 1'
_symmetry_space_group_name_H-M 'P -1'
_atom_sites_solution_hydrogens geom
_atom_sites_solution_primary direct
_atom_sites_solution_secondary difmap
_audit_creation_method SHELXL-97
_cell_angle_alpha 111.262(1)
_cell_angle_beta 90.931(1)
_cell_angle_gamma 114.454(1)
_cell_formula_units_Z 1
_cell_length_a 9.5967(9)
_cell_length_b 9.9479(9)
_cell_length_c 10.1121(9)
_cell_measurement_reflns_used 6896
_cell_measurement_temperature 100(2)
_cell_measurement_theta_max 33.59
_cell_measurement_theta_min 4.02
_cell_volume 803.05(13)
_computing_cell_refinement 'Bruker SAINT'
_computing_data_collection 'Bruker APEX2'
_computing_data_reduction 'Bruker SAINT'
_computing_structure_refinement 'SHELXL-97 (Sheldrick, 2008)'
_computing_structure_solution 'SHELXS-97 (Sheldrick, 2008)'
_diffrn_ambient_temperature 100(2)
_diffrn_measured_fraction_theta_full 0.976
_diffrn_measured_fraction_theta_max 0.976
_diffrn_measurement_device_type 'Bruker APEX-II CCD'
_diffrn_measurement_method '\f and \w scans'
_diffrn_radiation_monochromator 'Silicon 111'
_diffrn_radiation_source 'Beamline 13.3.1, ALS'
_diffrn_radiation_type synchrotron
_diffrn_radiation_wavelength 0.77490
_diffrn_reflns_av_R_equivalents 0.0470
_diffrn_reflns_av_sigmaI/netI 0.0604
_diffrn_reflns_limit_h_max 13
_diffrn_reflns_limit_h_min -13
_diffrn_reflns_limit_k_max 14
_diffrn_reflns_limit_k_min -14
_diffrn_reflns_limit_l_max 14
_diffrn_reflns_limit_l_min -14
_diffrn_reflns_number 11526
_diffrn_reflns_theta_full 33.65
_diffrn_reflns_theta_max 33.65
_diffrn_reflns_theta_min 4.03
_diffrn_standards_decay_% 0
_diffrn_standards_interval_count 0
_diffrn_standards_interval_time 0
_diffrn_standards_number 0
_exptl_absorpt_coefficient_mu 3.234
_exptl_absorpt_correction_T_max 0.9684
_exptl_absorpt_correction_T_min 0.8550
_exptl_absorpt_correction_type multi-scan
_exptl_absorpt_process_details
;
SADABS-2008/1 -
Bruker AXS area detector scaling and absorption correction
;
_exptl_crystal_colour Yellow
_exptl_crystal_density_diffrn 1.677
_exptl_crystal_density_method 'not measured'
_exptl_crystal_description Plate
_exptl_crystal_F_000 404
_exptl_crystal_size_max 0.05
_exptl_crystal_size_mid 0.02
_exptl_crystal_size_min 0.01
_refine_diff_density_max 0.566
_refine_diff_density_min -0.781
_refine_diff_density_rms 0.127
_refine_ls_extinction_method none
_refine_ls_goodness_of_fit_ref 1.065
_refine_ls_hydrogen_treatment constr
_refine_ls_matrix_type full
_refine_ls_number_parameters 237
_refine_ls_number_reflns 4795
_refine_ls_number_restraints 13
_refine_ls_restrained_S_all 1.065
_refine_ls_R_factor_all 0.0397
_refine_ls_R_factor_gt 0.0366
_refine_ls_shift/su_max 0.001
_refine_ls_shift/su_mean 0.000
_refine_ls_structure_factor_coef Fsqd
_refine_ls_weighting_details 'calc w=1/[\s^2^(Fo^2^)+(0.0557P)^2^+0.1223P] where P=(Fo^2^+2Fc^2^)/3'
_refine_ls_weighting_scheme calc
_refine_ls_wR_factor_gt 0.1032
_refine_ls_wR_factor_ref 0.1061
_reflns_number_gt 4301
_reflns_number_total 4795
_reflns_threshold_expression >2sigma(I)
_cod_data_source_file c2dt30314k.txt
_cod_data_source_block 3#O_es
_cod_original_sg_symbol_H-M P-1
_cod_database_code 7020112

loop_
_symmetry_equiv_pos_as_xyz
'x, y, z'
'-x, -y, -z'

loop_
_atom_site_label
_atom_site_type_symbol
_atom_site_fract_x
_atom_site_fract_y
_atom_site_fract_z
_atom_site_U_iso_or_equiv
_atom_site_adp_type
_atom_site_occupancy
_atom_site_symmetry_multiplicity
_atom_site_calc_flag
_atom_site_refinement_flags
_atom_site_disorder_assembly
_atom_site_disorder_group
Pd1 Pd 0.5000 0.5000 0.5000 0.02180(8) Uani 1 2 d S . .
As1 As 0.52110(2) 0.73229(2) 0.70973(2) 0.02080(8) Uani 1 1 d . A .
O1 O 0.7114(8) 0.6695(9) 0.3586(8) 0.0448(13) Uani 0.600(3) 1 d P A 1
O2 O 0.8247(8) 0.6933(7) 0.5462(7) 0.0387(15) Uani 0.600(3) 1 d P A 1
N1 N 0.7024(4) 0.6422(4) 0.4633(4) 0.0292(8) Uani 0.600(3) 1 d P A 1
C1 C 0.5908(2) 0.9390(2) 0.6949(2) 0.0226(4) Uani 1 1 d . . .
C2 C 0.7361(3) 1.0083(3) 0.6589(2) 0.0279(4) Uani 1 1 d . A .
H2 H 0.8023 0.9571 0.6454 0.033 Uiso 1 1 calc R . .
C3 C 0.7830(3) 1.1536(3) 0.6431(3) 0.0322(5) Uani 1 1 d . . .
H3 H 0.8819 1.2020 0.6195 0.039 Uiso 1 1 calc R A .
C4 C 0.6851(3) 1.2274(3) 0.6618(3) 0.0324(5) Uani 1 1 d . A .
H4 H 0.7174 1.3261 0.6507 0.039 Uiso 1 1 calc R . .
C5 C 0.5409(3) 1.1579(3) 0.6965(2) 0.0296(5) Uani 1 1 d . . .
H5 H 0.4742 1.2085 0.7082 0.036 Uiso 1 1 calc R A .
C6 C 0.4935(3) 1.0139(3) 0.7142(2) 0.0257(4) Uani 1 1 d . A .
H6 H 0.3952 0.9669 0.7394 0.031 Uiso 1 1 calc R . .
C7 C 0.6554(2) 0.7720(3) 0.8777(2) 0.0226(4) Uani 1 1 d . . .
C8 C 0.7625(3) 0.9277(3) 0.9723(2) 0.0264(4) Uani 1 1 d . A .
H8 H 0.7766 1.0177 0.9515 0.032 Uiso 1 1 calc R . .
C9 C 0.8489(3) 0.9505(3) 1.0980(3) 0.0300(5) Uani 1 1 d . . .
H9 H 0.9230 1.0562 1.1619 0.036 Uiso 1 1 calc R A .
C10 C 0.8268(3) 0.8196(3) 1.1295(3) 0.0310(5) Uani 1 1 d . A .
H10 H 0.8844 0.8357 1.2157 0.037 Uiso 1 1 calc R . .
C11 C 0.7200(3) 0.6645(3) 1.0346(3) 0.0319(5) Uani 1 1 d . . .
H11 H 0.7046 0.5749 1.0567 0.038 Uiso 1 1 calc R A .
C12 C 0.6358(3) 0.6398(3) 0.9081(3) 0.0286(4) Uani 1 1 d . A .
H12 H 0.5652 0.5334 0.8424 0.034 Uiso 1 1 calc R . .
C13 C 0.3241(2) 0.6945(2) 0.7724(2) 0.0216(4) Uani 1 1 d . . .
C14 C 0.3066(3) 0.6999(3) 0.9102(2) 0.0239(4) Uani 1 1 d . A .
H14 H 0.3944 0.7293 0.9785 0.029 Uiso 1 1 calc R . .
C15 C 0.1608(3) 0.6622(3) 0.9482(3) 0.0289(4) Uani 1 1 d . . .
H15 H 0.1489 0.6649 1.0421 0.035 Uiso 1 1 calc R A .
C16 C 0.0331(3) 0.6208(3) 0.8494(3) 0.0320(5) Uani 1 1 d . A .
H16 H -0.0667 0.5940 0.8751 0.038 Uiso 1 1 calc R . .
C17 C 0.0508(3) 0.6185(3) 0.7124(3) 0.0316(5) Uani 1 1 d . . .
H17 H -0.0364 0.5930 0.6457 0.038 Uiso 1 1 calc R A .
C18 C 0.1946(3) 0.6529(3) 0.6731(2) 0.0271(4) Uani 1 1 d . A .
H18 H 0.2056 0.6484 0.5786 0.033 Uiso 1 1 calc R . .
O1A O 0.6241(14) 0.618(2) 0.3940(18) 0.0226(10) Uiso 0.124(5) 1 d PD A 3
N1A N 0.7790(15) 0.709(2) 0.4303(19) 0.0226(10) Uiso 0.124(5) 1 d PD A 3
O2A O 0.832(3) 0.719(4) 0.559(3) 0.0226(10) Uiso 0.124(5) 1 d PD A 3
O1B O 0.7336(11) 0.6244(10) 0.5353(9) 0.0226(10) Uiso 0.192(4) 1 d PD A 2
N1B N 0.7986(11) 0.6844(13) 0.4399(11) 0.0226(10) Uiso 0.192(4) 1 d PD A 2
O2B O 0.692(2) 0.685(2) 0.3561(19) 0.0226(10) Uiso 0.192(4) 1 d PD A 2
O1C O 0.635(2) 0.641(3) 0.380(3) 0.0226(10) Uiso 0.085(3) 1 d PD A 4
O2C O 0.8901(17) 0.767(2) 0.4276(19) 0.0226(10) Uiso 0.085(3) 1 d PD A 4
N1C N 0.763(2) 0.682(3) 0.471(2) 0.0226(10) Uiso 0.085(3) 1 d PD A 4

loop_
_atom_site_aniso_label
_atom_site_aniso_U_11
_atom_site_aniso_U_22
_atom_site_aniso_U_33
_atom_site_aniso_U_23
_atom_site_aniso_U_13
_atom_site_aniso_U_12
Pd1 0.02338(12) 0.01811(12) 0.02086(12) 0.00512(9) 0.00617(9) 0.00893(9)
As1 0.02439(13) 0.01806(12) 0.01865(12) 0.00532(9) 0.00422(9) 0.01023(9)
O1 0.059(4) 0.039(3) 0.050(2) 0.0264(19) 0.026(2) 0.027(2)
O2 0.030(2) 0.028(3) 0.051(3) 0.009(2) -0.0015(15) 0.013(2)
N1 0.0267(16) 0.0157(15) 0.0374(19) 0.0041(13) 0.0064(15) 0.0082(13)
C1 0.0272(10) 0.0195(9) 0.0174(8) 0.0061(7) 0.0012(7) 0.0085(8)
C2 0.0283(10) 0.0274(11) 0.0232(10) 0.0090(8) 0.0035(8) 0.0095(9)
C3 0.0329(12) 0.0281(11) 0.0262(11) 0.0112(9) 0.0035(9) 0.0051(9)
C4 0.0434(13) 0.0227(10) 0.0234(10) 0.0107(8) -0.0031(9) 0.0071(9)
C5 0.0395(12) 0.0244(10) 0.0253(10) 0.0084(8) -0.0005(9) 0.0164(9)
C6 0.0281(10) 0.0230(10) 0.0234(10) 0.0074(8) 0.0025(8) 0.0109(8)
C7 0.0250(9) 0.0229(9) 0.0234(9) 0.0096(8) 0.0060(8) 0.0137(8)
C8 0.0310(11) 0.0227(10) 0.0250(10) 0.0085(8) 0.0047(8) 0.0128(9)
C9 0.0278(10) 0.0293(11) 0.0277(11) 0.0084(9) 0.0010(9) 0.0110(9)
C10 0.0277(11) 0.0408(13) 0.0321(12) 0.0195(10) 0.0051(9) 0.0184(10)
C11 0.0320(11) 0.0346(12) 0.0419(13) 0.0236(11) 0.0104(10) 0.0195(10)
C12 0.0275(10) 0.0226(10) 0.0371(12) 0.0126(9) 0.0054(9) 0.0121(8)
C13 0.0249(9) 0.0161(8) 0.0209(9) 0.0047(7) 0.0039(7) 0.0089(7)
C14 0.0287(10) 0.0194(9) 0.0222(9) 0.0065(8) 0.0056(8) 0.0111(8)
C15 0.0345(11) 0.0255(10) 0.0260(10) 0.0091(9) 0.0108(9) 0.0137(9)
C16 0.0261(10) 0.0266(11) 0.0351(12) 0.0067(9) 0.0101(9) 0.0093(9)
C17 0.0249(10) 0.0291(11) 0.0324(12) 0.0077(9) 0.0005(9) 0.0088(9)
C18 0.0294(10) 0.0258(10) 0.0212(9) 0.0064(8) 0.0018(8) 0.0108(9)

loop_
_atom_type_symbol
_atom_type_description
_atom_type_scat_dispersion_real
_atom_type_scat_dispersion_imag
_atom_type_scat_source
C C 0.0040 0.0020 'International Tables Vol C Tables 4.2.6.8 and 6.1.1.4'
H H 0.0000 0.0000 'International Tables Vol C Tables 4.2.6.8 and 6.1.1.4'
N N 0.0076 0.0040 'International Tables Vol C Tables 4.2.6.8 and 6.1.1.4'
O O 0.0133 0.0073 'International Tables Vol C Tables 4.2.6.8 and 6.1.1.4'
Pd Pd -0.7856 1.1793 'International Tables Vol C Tables 4.2.6.8 and 6.1.1.4'
As As -0.1496 2.3280 'International Tables Vol C Tables 4.2.6.8 and 6.1.1.4'

loop_
_geom_angle_atom_site_label_1
_geom_angle_atom_site_label_2
_geom_angle_atom_site_label_3
_geom_angle
_geom_angle_site_symmetry_1
_geom_angle_site_symmetry_3
O1A Pd1 O1A 180.000(3) 2_666 .
O1A Pd1 O1B 128.1(4) 2_666 .
O1A Pd1 O1B 51.9(4) . .
O1A Pd1 O1B 51.9(4) 2_666 2_666
O1A Pd1 O1B 128.1(4) . 2_666
O1B Pd1 O1B 180.000(1) . 2_666
O1A Pd1 N1 26.6(4) 2_666 2_666
O1A Pd1 N1 153.4(4) . 2_666
O1B Pd1 N1 154.6(2) . 2_666
O1B Pd1 N1 25.4(2) 2_666 2_666
O1A Pd1 N1 153.4(4) 2_666 .
O1A Pd1 N1 26.6(4) . .
O1B Pd1 N1 25.4(2) . .
O1B Pd1 N1 154.6(2) 2_666 .
N1 Pd1 N1 180.00(17) 2_666 .
O1A Pd1 O1C 2.8(10) 2_666 2_666
O1A Pd1 O1C 177.2(10) . 2_666
O1B Pd1 O1C 126.4(6) . 2_666
O1B Pd1 O1C 53.6(6) 2_666 2_666
N1 Pd1 O1C 28.2(5) 2_666 2_666
N1 Pd1 O1C 151.8(5) . 2_666
O1A Pd1 O1C 177.2(10) 2_666 .
O1A Pd1 O1C 2.8(10) . .
O1B Pd1 O1C 53.6(6) . .
O1B Pd1 O1C 126.4(6) 2_666 .
N1 Pd1 O1C 151.8(5) 2_666 .
N1 Pd1 O1C 28.2(5) . .
O1C Pd1 O1C 180.000(4) 2_666 .
O1A Pd1 As1 82.7(5) 2_666 .
O1A Pd1 As1 97.3(5) . .
O1B Pd1 As1 84.2(2) . .
O1B Pd1 As1 95.8(2) 2_666 .
N1 Pd1 As1 90.65(10) 2_666 .
N1 Pd1 As1 89.35(10) . .
O1C Pd1 As1 84.5(7) 2_666 .
O1C Pd1 As1 95.5(7) . .
O1A Pd1 As1 97.3(5) 2_666 2_666
O1A Pd1 As1 82.7(5) . 2_666
O1B Pd1 As1 95.8(2) . 2_666
O1B Pd1 As1 84.2(2) 2_666 2_666
N1 Pd1 As1 89.35(10) 2_666 2_666
N1 Pd1 As1 90.65(10) . 2_666
O1C Pd1 As1 95.5(7) 2_666 2_666
O1C Pd1 As1 84.5(7) . 2_666
As1 Pd1 As1 180.0 . 2_666
O1A Pd1 N1C 149.5(7) 2_666 .
O1A Pd1 N1C 30.5(7) . .
O1B Pd1 N1C 21.6(6) . .
O1B Pd1 N1C 158.4(6) 2_666 .
N1 Pd1 N1C 176.0(5) 2_666 .
N1 Pd1 N1C 4.0(5) . .
O1C Pd1 N1C 147.9(3) 2_666 .
O1C Pd1 N1C 32.1(3) . .
As1 Pd1 N1C 87.4(7) . .
As1 Pd1 N1C 92.6(7) 2_666 .
O1A Pd1 N1C 30.5(7) 2_666 2_666
O1A Pd1 N1C 149.5(7) . 2_666
O1B Pd1 N1C 158.4(6) . 2_666
O1B Pd1 N1C 21.6(6) 2_666 2_666
N1 Pd1 N1C 4.0(5) 2_666 2_666
N1 Pd1 N1C 176.0(5) . 2_666
O1C Pd1 N1C 32.1(3) 2_666 2_666
O1C Pd1 N1C 147.9(3) . 2_666
As1 Pd1 N1C 92.6(7) . 2_666
As1 Pd1 N1C 87.4(7) 2_666 2_666
N1C Pd1 N1C 180.000(2) . 2_666
C7 As1 C13 102.70(9) . .
C7 As1 C1 106.20(9) . .
C13 As1 C1 104.20(9) . .
C7 As1 Pd1 111.65(6) . .
C13 As1 Pd1 111.88(6) . .
C1 As1 Pd1 118.75(6) . .
O1 N1 O2 117.4(7) . .
O1 N1 Pd1 122.9(5) . .
O2 N1 Pd1 119.5(4) . .
C6 C1 C2 120.3(2) . .
C6 C1 As1 120.03(16) . .
C2 C1 As1 119.59(17) . .
C3 C2 C1 119.4(2) . .
C3 C2 H2 120.3 . .
C1 C2 H2 120.3 . .
C4 C3 C2 120.1(2) . .
C4 C3 H3 120.0 . .
C2 C3 H3 120.0 . .
C5 C4 C3 120.4(2) . .
C5 C4 H4 119.8 . .
C3 C4 H4 119.8 . .
C4 C5 C6 120.0(2) . .
C4 C5 H5 120.0 . .
C6 C5 H5 120.0 . .
C1 C6 C5 119.8(2) . .
C1 C6 H6 120.1 . .
C5 C6 H6 120.1 . .
C8 C7 C12 120.0(2) . .
C8 C7 As1 122.04(16) . .
C12 C7 As1 117.82(17) . .
C7 C8 C9 119.7(2) . .
C7 C8 H8 120.2 . .
C9 C8 H8 120.2 . .
C10 C9 C8 120.2(2) . .
C10 C9 H9 119.9 . .
C8 C9 H9 119.9 . .
C9 C10 C11 119.9(2) . .
C9 C10 H10 120.0 . .
C11 C10 H10 120.0 . .
C12 C11 C10 120.5(2) . .
C12 C11 H11 119.8 . .
C10 C11 H11 119.8 . .
C11 C12 C7 119.7(2) . .
C11 C12 H12 120.2 . .
C7 C12 H12 120.2 . .
C14 C13 C18 119.6(2) . .
C14 C13 As1 121.83(16) . .
C18 C13 As1 118.54(16) . .
C15 C14 C13 120.1(2) . .
C15 C14 H14 119.9 . .
C13 C14 H14 119.9 . .
C16 C15 C14 120.1(2) . .
C16 C15 H15 120.0 . .
C14 C15 H15 120.0 . .
C15 C16 C17 120.0(2) . .
C15 C16 H16 120.0 . .
C17 C16 H16 120.0 . .
C18 C17 C16 120.3(2) . .
C18 C17 H17 119.9 . .
C16 C17 H17 119.9 . .
C17 C18 C13 120.0(2) . .
C17 C18 H18 120.0 . .
C13 C18 H18 120.0 . .
N1A O1A Pd1 125.0(11) . .
O1A N1A O2A 109.5(13) . .
N1B O1B Pd1 118.9(7) . .
O2B N1B O1B 110.1(11) . .
N1C O1C Pd1 86.8(13) . .
O1C N1C O2C 108.5(13) . .
O1C N1C Pd1 61.1(12) . .
O2C N1C Pd1 168.5(14) . .

loop_
_geom_bond_atom_site_label_1
_geom_bond_atom_site_label_2
_geom_bond_distance
_geom_bond_site_symmetry_2
Pd1 O1A 1.936(14) 2_666
Pd1 O1A 1.936(14) .
Pd1 O1B 2.010(9) .
Pd1 O1B 2.010(9) 2_666
Pd1 N1 2.010(4) 2_666
Pd1 N1 2.010(4) .
Pd1 O1C 2.21(3) 2_666
Pd1 O1C 2.21(3) .
Pd1 As1 2.4337(3) .
Pd1 As1 2.4337(3) 2_666
Pd1 N1C 2.520(17) .
Pd1 N1C 2.520(17) 2_666
As1 C7 1.929(2) .
As1 C13 1.934(2) .
As1 C1 1.946(2) .
O1 N1 1.181(8) .
O2 N1 1.225(7) .
C1 C6 1.393(3) .
C1 C2 1.397(3) .
C2 C3 1.396(3) .
C2 H2 0.9500 .
C3 C4 1.391(4) .
C3 H3 0.9500 .
C4 C5 1.384(4) .
C4 H4 0.9500 .
C5 C6 1.393(3) .
C5 H5 0.9500 .
C6 H6 0.9500 .
C7 C8 1.395(3) .
C7 C12 1.397(3) .
C8 C9 1.398(3) .
C8 H8 0.9500 .
C9 C10 1.385(3) .
C9 H9 0.9500 .
C10 C11 1.392(4) .
C10 H10 0.9500 .
C11 C12 1.387(3) .
C11 H11 0.9500 .
C12 H12 0.9500 .
C13 C14 1.391(3) .
C13 C18 1.399(3) .
C14 C15 1.390(3) .
C14 H14 0.9500 .
C15 C16 1.384(3) .
C15 H15 0.9500 .
C16 C17 1.391(4) .
C16 H16 0.9500 .
C17 C18 1.380(3) .
C17 H17 0.9500 .
C18 H18 0.9500 .
O1A N1A 1.338(9) .
N1A O2A 1.343(9) .
O1B N1B 1.344(8) .
N1B O2B 1.321(8) .
O1C N1C 1.342(10) .
O2C N1C 1.355(10) .

loop_
_geom_torsion_atom_site_label_1
_geom_torsion_atom_site_label_2
_geom_torsion_atom_site_label_3
_geom_torsion_atom_site_label_4
_geom_torsion
_geom_torsion_site_symmetry_1
O1A Pd1 As1 C7 72.2(4) 2_666
O1A Pd1 As1 C7 -107.8(4) .
O1B Pd1 As1 C7 -57.4(2) .
O1B Pd1 As1 C7 122.6(2) 2_666
N1 Pd1 As1 C7 97.67(13) 2_666
N1 Pd1 As1 C7 -82.33(13) .
O1C Pd1 As1 C7 70.1(5) 2_666
O1C Pd1 As1 C7 -109.9(5) .
As1 Pd1 As1 C7 -170(92) 2_666
N1C Pd1 As1 C7 -78.8(5) .
N1C Pd1 As1 C7 101.2(5) 2_666
O1A Pd1 As1 C13 -42.2(4) 2_666
O1A Pd1 As1 C13 137.8(4) .
O1B Pd1 As1 C13 -171.9(2) .
O1B Pd1 As1 C13 8.1(2) 2_666
N1 Pd1 As1 C13 -16.81(13) 2_666
N1 Pd1 As1 C13 163.19(13) .
O1C Pd1 As1 C13 -44.4(5) 2_666
O1C Pd1 As1 C13 135.6(5) .
As1 Pd1 As1 C13 76(92) 2_666
N1C Pd1 As1 C13 166.7(5) .
N1C Pd1 As1 C13 -13.3(5) 2_666
O1A Pd1 As1 C1 -163.7(4) 2_666
O1A Pd1 As1 C1 16.3(4) .
O1B Pd1 As1 C1 66.7(2) .
O1B Pd1 As1 C1 -113.3(2) 2_666
N1 Pd1 As1 C1 -138.27(13) 2_666
N1 Pd1 As1 C1 41.73(13) .
O1C Pd1 As1 C1 -165.9(5) 2_666
O1C Pd1 As1 C1 14.1(5) .
As1 Pd1 As1 C1 -46(92) 2_666
N1C Pd1 As1 C1 45.3(5) .
N1C Pd1 As1 C1 -134.7(5) 2_666
O1A Pd1 N1 O1 172.2(13) 2_666
O1A Pd1 N1 O1 -7.8(13) .
O1B Pd1 N1 O1 166.6(8) .
O1B Pd1 N1 O1 -13.4(8) 2_666
N1 Pd1 N1 O1 -13(100) 2_666
O1C Pd1 N1 O1 167.4(16) 2_666
O1C Pd1 N1 O1 -12.6(16) .
As1 Pd1 N1 O1 -115.6(4) .
As1 Pd1 N1 O1 64.4(4) 2_666
N1C Pd1 N1 O1 -177(10) .
N1C Pd1 N1 O1 3(10) 2_666
O1A Pd1 N1 O2 -1.9(13) 2_666
O1A Pd1 N1 O2 178.1(13) .
O1B Pd1 N1 O2 -7.4(7) .
O1B Pd1 N1 O2 172.6(7) 2_666
N1 Pd1 N1 O2 173(100) 2_666
O1C Pd1 N1 O2 -6.7(17) 2_666
O1C Pd1 N1 O2 173.3(17) .
As1 Pd1 N1 O2 70.4(4) .
As1 Pd1 N1 O2 -109.6(4) 2_666
N1C Pd1 N1 O2 9(10) .
N1C Pd1 N1 O2 -171(10) 2_666
C7 As1 C1 C6 -114.09(17) .
C13 As1 C1 C6 -6.05(19) .
Pd1 As1 C1 C6 119.22(16) .
C7 As1 C1 C2 68.52(18) .
C13 As1 C1 C2 176.56(16) .
Pd1 As1 C1 C2 -58.18(18) .
C6 C1 C2 C3 0.2(3) .
As1 C1 C2 C3 177.60(17) .
C1 C2 C3 C4 -0.5(3) .
C2 C3 C4 C5 0.1(3) .
C3 C4 C5 C6 0.6(3) .
C2 C1 C6 C5 0.5(3) .
As1 C1 C6 C5 -176.86(16) .
C4 C5 C6 C1 -0.9(3) .
C13 As1 C7 C8 -101.32(19) .
C1 As1 C7 C8 7.8(2) .
Pd1 As1 C7 C8 138.65(17) .
C13 As1 C7 C12 74.61(18) .
C1 As1 C7 C12 -176.28(17) .
Pd1 As1 C7 C12 -45.42(19) .
C12 C7 C8 C9 -0.5(3) .
As1 C7 C8 C9 175.35(17) .
C7 C8 C9 C10 -0.9(4) .
C8 C9 C10 C11 1.0(4) .
C9 C10 C11 C12 0.3(4) .
C10 C11 C12 C7 -1.7(4) .
C8 C7 C12 C11 1.8(3) .
As1 C7 C12 C11 -174.19(18) .
C7 As1 C13 C14 -0.03(19) .
C1 As1 C13 C14 -110.64(18) .
Pd1 As1 C13 C14 119.84(16) .
C7 As1 C13 C18 -176.82(17) .
C1 As1 C13 C18 72.57(18) .
Pd1 As1 C13 C18 -56.95(18) .
C18 C13 C14 C15 0.8(3) .
As1 C13 C14 C15 -176.00(17) .
C13 C14 C15 C16 -0.6(3) .
C14 C15 C16 C17 -0.7(4) .
C15 C16 C17 C18 1.8(4) .
C16 C17 C18 C13 -1.7(4) .
C14 C13 C18 C17 0.4(3) .
As1 C13 C18 C17 177.24(18) .
O1A Pd1 O1A N1A 163(100) 2_666
O1B Pd1 O1A N1A -5.5(14) .
O1B Pd1 O1A N1A 174.5(14) 2_666
N1 Pd1 O1A N1A 177.5(10) 2_666
N1 Pd1 O1A N1A -2.5(10) .
O1C Pd1 O1A N1A -58(21) 2_666
O1C Pd1 O1A N1A 122(21) .
As1 Pd1 O1A N1A 71.2(17) .
As1 Pd1 O1A N1A -108.8(17) 2_666
N1C Pd1 O1A N1A -1.0(19) .
N1C Pd1 O1A N1A 179.0(19) 2_666
Pd1 O1A N1A O2A -6(3) .
O1A Pd1 O1B N1B 173.0(10) 2_666
O1A Pd1 O1B N1B -7.0(10) .
O1B Pd1 O1B N1B -68(100) 2_666
N1 Pd1 O1B N1B 169.9(6) 2_666
N1 Pd1 O1B N1B -10.1(6) .
O1C Pd1 O1B N1B 170.3(11) 2_666
O1C Pd1 O1B N1B -9.7(11) .
As1 Pd1 O1B N1B -110.9(8) .
As1 Pd1 O1B N1B 69.1(8) 2_666
N1C Pd1 O1B N1B -13(2) .
N1C Pd1 O1B N1B 167(2) 2_666
Pd1 O1B N1B O2B 16.0(15) .
O1A Pd1 O1C N1C 127(19) 2_666
O1A Pd1 O1C N1C -53(19) .
O1B Pd1 O1C N1C -2.5(14) .
O1B Pd1 O1C N1C 177.5(14) 2_666
N1 Pd1 O1C N1C 177.9(14) 2_666
N1 Pd1 O1C N1C -2.1(14) .
O1C Pd1 O1C N1C 179(100) 2_666
As1 Pd1 O1C N1C 76.1(17) .
As1 Pd1 O1C N1C -103.9(17) 2_666
N1C Pd1 O1C N1C 180.000(5) 2_666
Pd1 O1C N1C O2C 175(2) .
O1A Pd1 N1C O1C -176(2) 2_666
O1A Pd1 N1C O1C 4(2) .
O1B Pd1 N1C O1C 175(3) .
O1B Pd1 N1C O1C -5(3) 2_666
N1 Pd1 N1C O1C -166(9) 2_666
N1 Pd1 N1C O1C 14(9) .
O1C Pd1 N1C O1C 180.000(4) 2_666
As1 Pd1 N1C O1C -104.7(18) .
As1 Pd1 N1C O1C 75.3(18) 2_666
N1C Pd1 N1C O1C -21(100) 2_666
O1A Pd1 N1C O2C 157(9) 2_666
O1A Pd1 N1C O2C -23(9) .
O1B Pd1 N1C O2C 148(11) .
O1B Pd1 N1C O2C -32(11) 2_666
N1 Pd1 N1C O2C 167(4) 2_666
N1 Pd1 N1C O2C -13(4) .
O1C Pd1 N1C O2C 153(9) 2_666
O1C Pd1 N1C O2C -27(9) .
As1 Pd1 N1C O2C -132(10) .
As1 Pd1 N1C O2C 48(10) 2_666
N1C Pd1 N1C O2C -48(100) 2_666
